data_1576329
loop_
_publ_author_name
'Orellana Ben Amor, Andrea'
'Vendier, Laure'
'Cesar, Vincent'
'Maurel, Vincent'
'Panetier, Julien Andre'
'Queyriaux, Nicolas'

_publ_section_title
;
 N-centered, yet Persistent: Isolation of N2O-Based Radicals through
 FLP-type Stabilization
;
_journal_name_full 'Chemical Science'
_journal_paper_doi 10.1039/D5SC08152A
_journal_year 2025
_chemical_formula_moiety 'C53 H67 B K N4 O3'
_chemical_formula_sum 'C53 H67 B K N4 O3'
_chemical_formula_weight 858.01
_space_group_crystal_system monoclinic
_space_group_IT_number 14
_space_group_name_Hall '-P 2yn'
_space_group_name_H-M_alt 'P 1 21/n 1'
_atom_sites_solution_hydrogens geom
_audit_block_doi 10.5517/ccdc.csd.cc2mxg23
_audit_creation_method SHELXL-2019/3
_audit_update_record
;
2025-04-02 deposited with the CCDC.	2025-11-26 downloaded from the CCDC.
;
_cell_angle_alpha 90
_cell_angle_beta 97.071(7)
_cell_angle_gamma 90
_cell_formula_units_Z 4
_cell_length_a 11.9997(8)
_cell_length_b 17.903(3)
_cell_length_c 23.0536(15)
_cell_measurement_reflns_used 4517
_cell_measurement_temperature 100(2)
_cell_measurement_theta_max 68.4090
_cell_measurement_theta_min 3.8710
_cell_volume 4915.0(9)
_computing_structure_refinement 'SHELXL-2019/2 (Sheldrick, 2019)'
_computing_structure_solution 'SHELXT 2018/2 (Sheldrick, 2018)'
_diffrn_ambient_temperature 100(2)
_diffrn_detector 'Hybrid Pixel Array Detector'
_diffrn_detector_area_resol_mean 10.0000
_diffrn_detector_type HyPix
_diffrn_measured_fraction_theta_full 0.992
_diffrn_measured_fraction_theta_max 0.992
_diffrn_measurement_device 'four-circle diffractometer'
_diffrn_measurement_device_type 'XtaLAB Synergy, Dualflex, HyPix'
_diffrn_radiation_monochromator mirror
_diffrn_radiation_probe x-ray
_diffrn_radiation_type 'Cu K\a'
_diffrn_radiation_wavelength 1.54184
_diffrn_reflns_av_R_equivalents 0.1020
_diffrn_reflns_av_unetI/netI 0.0916
_diffrn_reflns_Laue_measured_fraction_full 0.992
_diffrn_reflns_Laue_measured_fraction_max 0.992
_diffrn_reflns_limit_h_max 14
_diffrn_reflns_limit_h_min -14
_diffrn_reflns_limit_k_max 19
_diffrn_reflns_limit_k_min -21
_diffrn_reflns_limit_l_max 27
_diffrn_reflns_limit_l_min -21
_diffrn_reflns_number 33190
_diffrn_reflns_point_group_measured_fraction_full 0.992
_diffrn_reflns_point_group_measured_fraction_max 0.992
_diffrn_reflns_theta_full 65.088
_diffrn_reflns_theta_max 65.088
_diffrn_reflns_theta_min 3.134
_diffrn_source 'micro-focus sealed X-ray tube'
_diffrn_source_type 'PhotonJet (Cu) X-ray Source'
_exptl_absorpt_coefficient_mu 1.290
_exptl_absorpt_correction_T_max 1.00000
_exptl_absorpt_correction_T_min 0.64405
_exptl_absorpt_correction_type multi-scan
_exptl_absorpt_process_details
;
CrysAlisPro 1.171.41.120a (Rigaku Oxford Diffraction, 2021)
Empirical absorption correction using spherical harmonics,
implemented in SCALE3 ABSPACK scaling algorithm.
;
_exptl_crystal_colour red
_exptl_crystal_density_diffrn 1.160
_exptl_crystal_description needle
_exptl_crystal_F_000 1844
_exptl_crystal_size_max 0.100
_exptl_crystal_size_mid 0.030
_exptl_crystal_size_min 0.020
_refine_diff_density_max 0.358
_refine_diff_density_min -0.329
_refine_diff_density_rms 0.055
_refine_ls_extinction_coef 0.00027(6)
_refine_ls_extinction_expression Fc^*^=kFc[1+0.001xFc^2^\l^3^/sin(2\q)]^-1/4^
_refine_ls_extinction_method 'SHELXL-2019/2 (Sheldrick 2019)'
_refine_ls_goodness_of_fit_ref 1.016
_refine_ls_hydrogen_treatment constr
_refine_ls_matrix_type full
_refine_ls_number_parameters 568
_refine_ls_number_reflns 8315
_refine_ls_number_restraints 0
_refine_ls_restrained_S_all 1.016
_refine_ls_R_factor_all 0.1316
_refine_ls_R_factor_gt 0.0585
_refine_ls_shift/su_max 0.000
_refine_ls_shift/su_mean 0.000
_refine_ls_structure_factor_coef Fsqd
_refine_ls_weighting_details 'w=1/[\s^2^(Fo^2^)+(0.0571P)^2^+2.3781P] where P=(Fo^2^+2Fc^2^)/3'
_refine_ls_weighting_scheme calc
_refine_ls_wR_factor_gt 0.1210
_refine_ls_wR_factor_ref 0.1568
_reflns_Friedel_coverage 0.000
_reflns_number_gt 4520
_reflns_number_total 8315
_reflns_threshold_expression 'I > 2\s(I)'
_cod_data_source_file d5sc08152a2.cif
_cod_data_source_block 20230719AndreaN
_cod_original_cell_volume 4914.9(10)
_cod_original_sg_symbol_H-M 'P 21/n'
_cod_database_code 1576329
_shelx_shelxl_version_number 2019/3
_shelx_space_group_comment
;
The symmetry employed for this shelxl refinement is uniquely defined
by the following loop, which should always be used as a source of
symmetry information in preference to the above space-group names.
They are only intended as comments.
;

loop_
_space_group_symop_operation_xyz
'x, y, z'
'-x+1/2, y+1/2, -z+1/2'
'-x, -y, -z'
'x-1/2, -y-1/2, z-1/2'

loop_
_atom_site_label
_atom_site_type_symbol
_atom_site_fract_x
_atom_site_fract_y
_atom_site_fract_z
_atom_site_U_iso_or_equiv
_atom_site_adp_type
_atom_site_occupancy
_atom_site_site_symmetry_order
_atom_site_calc_flag
_atom_site_refinement_flags_posn
_atom_site_refinement_flags_adp
_atom_site_refinement_flags_occupancy
_atom_site_disorder_assembly
_atom_site_disorder_group
C2 C 0.4657(3) 0.7780(2) 0.07492(14) 0.0345(8) Uani 1 1 d . . . . .
C3 C 0.4156(3) 0.8437(2) 0.09244(15) 0.0391(9) Uani 1 1 d . . . . .
C4 C 0.3247(3) 0.8364(2) 0.12350(16) 0.0473(10) Uani 1 1 d . . . . .
H4 H 0.289718 0.880080 0.136238 0.057 Uiso 1 1 calc R U . . .
C5 C 0.2834(3) 0.7669(2) 0.13647(16) 0.0499(11) Uani 1 1 d . . . . .
H5 H 0.220199 0.763219 0.157383 0.060 Uiso 1 1 calc R U . . .
C6 C 0.3345(3) 0.7030(2) 0.11890(16) 0.0464(10) Uani 1 1 d . . . . .
H6 H 0.306336 0.655492 0.128398 0.056 Uiso 1 1 calc R U . . .
C7 C 0.4267(3) 0.7068(2) 0.08745(15) 0.0379(8) Uani 1 1 d . . . . .
C8 C 0.6693(3) 0.77146(18) 0.06758(14) 0.0316(8) Uani 1 1 d . . . . .
C10 C 0.6650(3) 0.8026(2) -0.02736(15) 0.0412(9) Uani 1 1 d . . . . .
H10 H 0.688882 0.813245 -0.064263 0.049 Uiso 1 1 calc R U . . .
C11 C 0.5592(3) 0.8032(2) -0.01573(15) 0.0398(9) Uani 1 1 d . . . . .
H11 H 0.494658 0.814608 -0.042411 0.048 Uiso 1 1 calc R U . . .
C17 C 0.9666(3) 0.7965(2) 0.24557(14) 0.0370(8) Uani 1 1 d . . . . .
C18 C 1.0818(3) 0.8073(2) 0.25829(16) 0.0440(9) Uani 1 1 d . . . . .
H18 H 1.129775 0.764867 0.260321 0.053 Uiso 1 1 calc R U . . .
C19 C 1.1294(3) 0.8772(2) 0.26812(18) 0.0537(11) Uani 1 1 d . . . . .
H19 H 1.208692 0.882124 0.275883 0.064 Uiso 1 1 calc R U . . .
C20 C 1.0627(3) 0.9396(2) 0.26669(17) 0.0504(10) Uani 1 1 d . . . . .
H20 H 1.094969 0.987435 0.274946 0.060 Uiso 1 1 calc R U . . .
C21 C 0.9485(3) 0.9319(2) 0.25317(17) 0.0500(10) Uani 1 1 d . . . . .
H21 H 0.901593 0.974812 0.251037 0.060 Uiso 1 1 calc R U . . .
C22 C 0.9020(3) 0.8621(2) 0.24269(16) 0.0438(9) Uani 1 1 d . . . . .
H22 H 0.822875 0.858181 0.233131 0.053 Uiso 1 1 calc R U . . .
C23 C 0.9968(3) 0.6509(2) 0.22140(15) 0.0365(8) Uani 1 1 d . . . . .
C24 C 1.0133(3) 0.6404(2) 0.16282(16) 0.0403(9) Uani 1 1 d . . . . .
H24 H 0.971996 0.670163 0.133555 0.048 Uiso 1 1 calc R U . . .
C25 C 1.0884(3) 0.5875(2) 0.14629(17) 0.0441(9) Uani 1 1 d . . . . .
H25 H 1.096628 0.581432 0.106109 0.053 Uiso 1 1 calc R U . . .
C26 C 1.1512(3) 0.5437(2) 0.18777(16) 0.0426(9) Uani 1 1 d . . . . .
H26 H 1.202577 0.507745 0.176411 0.051 Uiso 1 1 calc R U . . .
C27 C 1.1377(3) 0.5534(2) 0.24614(18) 0.0444(9) Uani 1 1 d . . . . .
H27 H 1.180622 0.524379 0.275309 0.053 Uiso 1 1 calc R U . . .
C28 C 1.0610(3) 0.6060(2) 0.26203(16) 0.0410(9) Uani 1 1 d . . . . .
H28 H 1.052276 0.611344 0.302222 0.049 Uiso 1 1 calc R U . . .
C29 C 0.8576(3) 0.6910(2) 0.30078(15) 0.0374(9) Uani 1 1 d . . . . .
C30 C 0.8511(3) 0.7392(2) 0.34797(15) 0.0461(10) Uani 1 1 d . . . . .
H30 H 0.884924 0.787134 0.347615 0.055 Uiso 1 1 calc R U . . .
C31 C 0.7964(3) 0.7189(3) 0.39548(17) 0.0553(11) Uani 1 1 d . . . . .
H31 H 0.793020 0.753149 0.426658 0.066 Uiso 1 1 calc R U . . .
C32 C 0.7473(4) 0.6496(3) 0.39776(18) 0.0587(12) Uani 1 1 d . . . . .
H32 H 0.710115 0.636059 0.430288 0.070 Uiso 1 1 calc R U . . .
C33 C 0.7525(3) 0.6005(3) 0.35248(18) 0.0548(11) Uani 1 1 d . . . . .
H33 H 0.719557 0.552320 0.353659 0.066 Uiso 1 1 calc R U . . .
C34 C 0.8061(3) 0.6213(2) 0.30502(16) 0.0450(9) Uani 1 1 d . . . . .
H34 H 0.807963 0.586719 0.273907 0.054 Uiso 1 1 calc R U . . .
C35 C 0.8511(3) 0.7614(2) 0.02145(14) 0.0330(8) Uani 1 1 d . . . . .
C36 C 0.8691(3) 0.6914(2) -0.00239(14) 0.0355(8) Uani 1 1 d . . . . .
C37 C 0.9798(3) 0.6725(2) -0.00894(15) 0.0432(9) Uani 1 1 d . . . . .
H37 H 0.995803 0.625284 -0.024824 0.052 Uiso 1 1 calc R U . . .
C38 C 1.0657(3) 0.7219(2) 0.00750(15) 0.0439(10) Uani 1 1 d . . . . .
H38 H 1.140213 0.708828 0.001680 0.053 Uiso 1 1 calc R U . . .
C39 C 1.0457(3) 0.7901(2) 0.03233(14) 0.0388(9) Uani 1 1 d . . . . .
H39 H 1.106840 0.822624 0.044202 0.047 Uiso 1 1 calc R U . . .
C40 C 0.9372(3) 0.8116(2) 0.04012(14) 0.0340(8) Uani 1 1 d . . . . .
C41 C 0.7753(3) 0.6348(2) -0.01573(15) 0.0425(9) Uani 1 1 d . . . . .
H41 H 0.702754 0.662942 -0.020460 0.051 Uiso 1 1 calc R U . . .
C42 C 0.7742(4) 0.5834(2) 0.03663(17) 0.0554(11) Uani 1 1 d . . . . .
H42A H 0.844433 0.554870 0.042478 0.083 Uiso 1 1 calc R U . . .
H42B H 0.710614 0.548827 0.029591 0.083 Uiso 1 1 calc R U . . .
H42C H 0.766883 0.613205 0.071597 0.083 Uiso 1 1 calc R U . . .
C43 C 0.7812(5) 0.5908(3) -0.07154(18) 0.0730(15) Uani 1 1 d . . . . .
H43A H 0.783262 0.625504 -0.104288 0.110 Uiso 1 1 calc R U . . .
H43B H 0.714869 0.558678 -0.079045 0.110 Uiso 1 1 calc R U . . .
H43C H 0.849105 0.559974 -0.067321 0.110 Uiso 1 1 calc R U . . .
C44 C 0.9130(3) 0.8848(2) 0.06918(15) 0.0390(9) Uani 1 1 d . . . . .
H44 H 0.853474 0.874976 0.095013 0.047 Uiso 1 1 calc R U . . .
C45 C 0.8668(4) 0.9432(2) 0.02408(18) 0.0548(11) Uani 1 1 d . . . . .
H45A H 0.922449 0.952958 -0.002774 0.082 Uiso 1 1 calc R U . . .
H45B H 0.851074 0.989616 0.044123 0.082 Uiso 1 1 calc R U . . .
H45C H 0.797447 0.924550 0.001977 0.082 Uiso 1 1 calc R U . . .
C46 C 1.0146(3) 0.9165(2) 0.10743(17) 0.0493(10) Uani 1 1 d . . . . .
H46A H 1.044482 0.878759 0.136011 0.074 Uiso 1 1 calc R U . . .
H46B H 0.992186 0.960882 0.127978 0.074 Uiso 1 1 calc R U . . .
H46C H 1.072585 0.930135 0.082890 0.074 Uiso 1 1 calc R U . . .
C47 C 0.4625(3) 0.9198(2) 0.07959(17) 0.0462(10) Uani 1 1 d . . . . .
H47 H 0.503016 0.914604 0.044401 0.055 Uiso 1 1 calc R U . . .
C48 C 0.5474(5) 0.9438(3) 0.1303(3) 0.0998(19) Uani 1 1 d . . . . .
H48A H 0.509567 0.950284 0.165300 0.150 Uiso 1 1 calc R U . . .
H48B H 0.581854 0.991098 0.120738 0.150 Uiso 1 1 calc R U . . .
H48C H 0.605691 0.905404 0.137714 0.150 Uiso 1 1 calc R U . . .
C49 C 0.3725(5) 0.9781(3) 0.0661(3) 0.107(2) Uani 1 1 d . . . . .
H49A H 0.318967 0.961389 0.033129 0.161 Uiso 1 1 calc R U . . .
H49B H 0.406904 1.025225 0.056027 0.161 Uiso 1 1 calc R U . . .
H49C H 0.333094 0.985579 0.100463 0.161 Uiso 1 1 calc R U . . .
C50 C 0.4784(3) 0.6360(2) 0.06628(16) 0.0438(9) Uani 1 1 d . . . . .
H50 H 0.552999 0.649772 0.054300 0.053 Uiso 1 1 calc R U . . .
C51 C 0.4069(5) 0.6057(3) 0.0125(2) 0.0936(19) Uani 1 1 d . . . . .
H51A H 0.332069 0.593060 0.022492 0.140 Uiso 1 1 calc R U . . .
H51B H 0.442333 0.560765 -0.001197 0.140 Uiso 1 1 calc R U . . .
H51C H 0.400142 0.643570 -0.018355 0.140 Uiso 1 1 calc R U . . .
C52 C 0.4988(5) 0.5766(3) 0.1129(2) 0.0743(14) Uani 1 1 d . . . . .
H52A H 0.550155 0.595975 0.145805 0.111 Uiso 1 1 calc R U . . .
H52B H 0.532052 0.532508 0.096663 0.111 Uiso 1 1 calc R U . . .
H52C H 0.427311 0.562850 0.126508 0.111 Uiso 1 1 calc R U . . .
C54 C 0.4508(5) 0.6161(3) 0.3264(3) 0.0893(18) Uani 1 1 d . . . . .
H54A H 0.418721 0.569929 0.307558 0.107 Uiso 1 1 calc R U . . .
H54B H 0.528071 0.605258 0.344780 0.107 Uiso 1 1 calc R U . . .
C55 C 0.3838(5) 0.6410(4) 0.3693(2) 0.098(2) Uani 1 1 d . . . . .
H55A H 0.432102 0.656373 0.405236 0.117 Uiso 1 1 calc R U . . .
H55B H 0.333607 0.600401 0.379394 0.117 Uiso 1 1 calc R U . . .
C56 C 0.3159(4) 0.7061(3) 0.34388(17) 0.0607(12) Uani 1 1 d . . . . .
H56A H 0.335445 0.752238 0.366490 0.073 Uiso 1 1 calc R U . . .
H56B H 0.234458 0.696400 0.342882 0.073 Uiso 1 1 calc R U . . .
C57 C 0.3492(3) 0.7119(2) 0.28230(17) 0.0527(10) Uani 1 1 d . . . . .
H57A H 0.291704 0.688097 0.253670 0.063 Uiso 1 1 calc R U . . .
H57B H 0.357083 0.764849 0.271190 0.063 Uiso 1 1 calc R U . . .
C59 C 0.6341(4) 0.9418(2) 0.28297(18) 0.0525(11) Uani 1 1 d . . . . .
H59A H 0.573359 0.979259 0.275095 0.063 Uiso 1 1 calc R U . . .
H59B H 0.683029 0.944425 0.251466 0.063 Uiso 1 1 calc R U . . .
C60 C 0.7006(4) 0.9551(3) 0.34160(18) 0.0606(12) Uani 1 1 d . . . . .
H60A H 0.709126 1.009158 0.350138 0.073 Uiso 1 1 calc R U . . .
H60B H 0.775780 0.931768 0.344074 0.073 Uiso 1 1 calc R U . . .
C61 C 0.6276(4) 0.9172(3) 0.38274(18) 0.0585(11) Uani 1 1 d . . . . .
H61A H 0.674754 0.893005 0.415738 0.070 Uiso 1 1 calc R U . . .
H61B H 0.577401 0.953831 0.398521 0.070 Uiso 1 1 calc R U . . .
C62 C 0.5603(4) 0.8596(3) 0.34527(18) 0.0586(12) Uani 1 1 d . . . . .
H62A H 0.579435 0.808683 0.360032 0.070 Uiso 1 1 calc R U . . .
H62B H 0.478944 0.867822 0.346080 0.070 Uiso 1 1 calc R U . . .
K1 K 0.60108(7) 0.74186(5) 0.22697(4) 0.0482(3) Uani 1 1 d . . . . .
N1 N 0.8029(2) 0.74420(16) 0.14292(11) 0.0345(7) Uani 1 1 d . . . . .
N2 N 0.6922(2) 0.75135(16) 0.12260(11) 0.0322(6) Uani 1 1 d . . . . .
N3 N 0.5609(2) 0.78403(15) 0.04318(11) 0.0325(7) Uani 1 1 d . . . . .
N4 N 0.7359(2) 0.78358(16) 0.02363(12) 0.0346(7) Uani 1 1 d . . . . .
O1 O 0.80057(18) 0.71454(13) 0.19856(9) 0.0348(6) Uani 1 1 d . . . . .
O2 O 0.5881(2) 0.86779(15) 0.28686(11) 0.0533(7) Uani 1 1 d . . . . .
O3 O 0.4525(2) 0.67440(17) 0.28381(12) 0.0604(8) Uani 1 1 d . . . . .
B1 B 0.9098(3) 0.7136(2) 0.24010(17) 0.0382(10) Uani 1 1 d . . . . .

loop_
_atom_site_aniso_label
_atom_site_aniso_U_11
_atom_site_aniso_U_22
_atom_site_aniso_U_33
_atom_site_aniso_U_23
_atom_site_aniso_U_13
_atom_site_aniso_U_12
C2 0.0253(17) 0.039(2) 0.0400(18) 0.0029(16) 0.0080(15) -0.0028(15)
C3 0.0339(19) 0.045(2) 0.0386(19) 0.0052(17) 0.0046(16) 0.0037(17)
C4 0.037(2) 0.057(3) 0.049(2) 0.003(2) 0.0113(18) 0.0118(19)
C5 0.0298(19) 0.074(3) 0.048(2) 0.014(2) 0.0130(17) 0.007(2)
C6 0.033(2) 0.057(3) 0.050(2) 0.016(2) 0.0072(17) -0.0027(19)
C7 0.0325(19) 0.039(2) 0.0416(19) 0.0026(17) 0.0035(16) -0.0018(17)
C8 0.0273(17) 0.032(2) 0.0369(18) -0.0015(15) 0.0079(14) -0.0019(14)
C10 0.036(2) 0.050(2) 0.0370(19) 0.0097(18) 0.0038(16) 0.0000(17)
C11 0.034(2) 0.047(2) 0.0379(19) 0.0039(17) 0.0025(16) -0.0005(17)
C17 0.0312(19) 0.047(2) 0.0342(17) -0.0023(17) 0.0091(15) 0.0024(17)
C18 0.034(2) 0.044(2) 0.053(2) -0.0052(19) 0.0035(17) 0.0006(17)
C19 0.037(2) 0.063(3) 0.061(2) -0.006(2) 0.0048(19) -0.003(2)
C20 0.044(2) 0.051(3) 0.057(2) -0.015(2) 0.0090(19) -0.009(2)
C21 0.050(3) 0.045(3) 0.057(2) -0.008(2) 0.016(2) 0.0018(19)
C22 0.032(2) 0.045(3) 0.056(2) -0.0037(19) 0.0114(17) -0.0007(18)
C23 0.0246(18) 0.041(2) 0.045(2) 0.0005(17) 0.0080(15) 0.0018(15)
C24 0.0336(19) 0.041(2) 0.048(2) 0.0064(18) 0.0126(17) 0.0082(17)
C25 0.037(2) 0.050(2) 0.048(2) -0.0043(19) 0.0149(18) 0.0016(18)
C26 0.0300(19) 0.042(2) 0.057(2) -0.0031(19) 0.0109(18) 0.0019(17)
C27 0.0307(19) 0.039(2) 0.063(2) 0.0052(19) 0.0051(18) 0.0068(17)
C28 0.0316(19) 0.048(2) 0.043(2) 0.0010(18) 0.0046(16) 0.0026(17)
C29 0.0289(19) 0.045(2) 0.0382(19) -0.0001(17) 0.0034(15) 0.0061(16)
C30 0.038(2) 0.059(3) 0.041(2) -0.0024(19) 0.0069(17) -0.0002(19)
C31 0.045(2) 0.080(4) 0.042(2) -0.009(2) 0.0126(18) 0.000(2)
C32 0.050(3) 0.084(4) 0.044(2) 0.009(2) 0.017(2) 0.004(2)
C33 0.051(2) 0.058(3) 0.058(3) 0.012(2) 0.015(2) 0.003(2)
C34 0.042(2) 0.049(3) 0.046(2) 0.0017(19) 0.0128(18) 0.0041(18)
C35 0.0285(17) 0.038(2) 0.0342(17) 0.0034(16) 0.0105(14) 0.0033(15)
C36 0.039(2) 0.034(2) 0.0355(18) 0.0007(16) 0.0109(16) -0.0030(16)
C37 0.044(2) 0.044(2) 0.044(2) -0.0024(18) 0.0128(18) 0.0061(18)
C38 0.033(2) 0.058(3) 0.043(2) 0.0019(19) 0.0154(16) 0.0091(18)
C39 0.0292(19) 0.047(2) 0.0411(19) 0.0017(18) 0.0080(16) -0.0029(16)
C40 0.0335(19) 0.036(2) 0.0338(17) 0.0009(16) 0.0106(15) -0.0029(16)
C41 0.046(2) 0.040(2) 0.043(2) -0.0055(18) 0.0108(17) -0.0064(18)
C42 0.060(3) 0.049(3) 0.059(2) 0.002(2) 0.015(2) -0.010(2)
C43 0.097(4) 0.074(3) 0.052(2) -0.015(2) 0.022(3) -0.037(3)
C44 0.037(2) 0.037(2) 0.045(2) 0.0023(17) 0.0120(17) -0.0045(16)
C45 0.063(3) 0.040(2) 0.059(2) -0.001(2) -0.001(2) 0.004(2)
C46 0.048(2) 0.050(3) 0.051(2) -0.003(2) 0.0065(19) -0.0088(19)
C47 0.047(2) 0.035(2) 0.057(2) 0.0009(19) 0.0061(19) 0.0027(18)
C48 0.101(5) 0.065(4) 0.125(5) -0.007(3) -0.018(4) -0.019(3)
C49 0.073(4) 0.064(4) 0.180(6) 0.040(4) -0.003(4) 0.012(3)
C50 0.042(2) 0.035(2) 0.054(2) 0.0025(19) 0.0037(18) -0.0039(17)
C51 0.120(5) 0.057(3) 0.091(4) -0.026(3) -0.038(3) 0.022(3)
C52 0.094(4) 0.062(3) 0.070(3) 0.020(3) 0.022(3) 0.021(3)
C54 0.080(4) 0.071(4) 0.124(5) 0.035(3) 0.041(3) 0.023(3)
C55 0.105(5) 0.128(5) 0.066(3) 0.034(3) 0.036(3) 0.042(4)
C56 0.054(3) 0.080(3) 0.050(2) 0.001(2) 0.013(2) 0.008(2)
C57 0.044(2) 0.061(3) 0.056(2) 0.008(2) 0.0155(19) 0.007(2)
C59 0.050(2) 0.049(3) 0.061(3) 0.005(2) 0.019(2) 0.007(2)
C60 0.053(3) 0.070(3) 0.063(3) -0.016(2) 0.024(2) -0.010(2)
C61 0.057(3) 0.064(3) 0.057(2) -0.001(2) 0.015(2) -0.009(2)
C62 0.054(3) 0.067(3) 0.057(2) -0.008(2) 0.018(2) -0.011(2)
K1 0.0396(4) 0.0592(6) 0.0499(5) -0.0047(4) 0.0219(4) -0.0056(4)
N1 0.0304(15) 0.0399(18) 0.0345(14) 0.0040(14) 0.0093(12) -0.0013(13)
N2 0.0266(14) 0.0370(17) 0.0337(14) -0.0002(13) 0.0070(12) 0.0000(13)
N3 0.0273(15) 0.0366(18) 0.0344(14) 0.0026(13) 0.0067(12) -0.0028(12)
N4 0.0281(15) 0.0406(18) 0.0360(15) 0.0052(13) 0.0072(12) -0.0010(13)
O1 0.0291(12) 0.0439(15) 0.0325(12) 0.0054(11) 0.0085(10) -0.0004(10)
O2 0.0585(18) 0.0541(19) 0.0491(15) -0.0052(13) 0.0132(14) 0.0013(14)
O3 0.0379(15) 0.080(2) 0.0669(17) 0.0205(16) 0.0217(14) 0.0088(14)
B1 0.032(2) 0.047(3) 0.036(2) 0.001(2) 0.0079(18) 0.0031(19)

loop_
_atom_type_symbol
_atom_type_description
_atom_type_scat_dispersion_real
_atom_type_scat_dispersion_imag
_atom_type_scat_source
C C 0.0181 0.0091 'International Tables Vol C Tables 4.2.6.8 and 6.1.1.4'
H H 0.0000 0.0000 'International Tables Vol C Tables 4.2.6.8 and 6.1.1.4'
K K 0.3868 1.0657 'International Tables Vol C Tables 4.2.6.8 and 6.1.1.4'
N N 0.0311 0.0180 'International Tables Vol C Tables 4.2.6.8 and 6.1.1.4'
O O 0.0492 0.0322 'International Tables Vol C Tables 4.2.6.8 and 6.1.1.4'
B B 0.0090 0.0039 'International Tables Vol C Tables 4.2.6.8 and 6.1.1.4'

loop_
_citation_id
_citation_doi
_citation_year
1 10.26434/chemrxiv-2025-20l40 2025

loop_
_geom_angle_atom_site_label_1
_geom_angle_atom_site_label_2
_geom_angle_atom_site_label_3
_geom_angle
_geom_angle_site_symmetry_1
_geom_angle_site_symmetry_3
_geom_angle_publ_flag
C7 C2 C3 122.6(3) . . ?
C7 C2 N3 118.8(3) . . ?
C3 C2 N3 118.7(3) . . ?
C4 C3 C2 117.6(3) . . ?
C4 C3 C47 121.4(3) . . ?
C2 C3 C47 120.9(3) . . ?
C3 C4 C5 121.4(4) . . ?
C6 C5 C4 119.9(3) . . ?
C5 C6 C7 121.2(4) . . ?
C6 C7 C2 117.3(3) . . ?
C6 C7 C50 120.4(3) . . ?
C2 C7 C50 122.3(3) . . ?
N2 C8 N3 121.0(3) . . ?
N2 C8 N4 132.8(3) . . ?
N3 C8 N4 106.2(3) . . ?
C11 C10 N4 109.2(3) . . ?
C10 C11 N3 107.1(3) . . ?
C18 C17 C22 115.0(3) . . ?
C18 C17 B1 122.5(3) . . ?
C22 C17 B1 122.3(3) . . ?
C19 C18 C17 122.7(4) . . ?
C20 C19 C18 120.3(4) . . ?
C19 C20 C21 119.2(4) . . ?
C20 C21 C22 120.1(4) . . ?
C21 C22 C17 122.7(4) . . ?
C28 C23 C24 116.0(3) . . ?
C28 C23 B1 122.7(3) . . ?
C24 C23 B1 121.3(3) . . ?
C25 C24 C23 121.9(3) . . ?
C26 C25 C24 120.8(3) . . ?
C27 C26 C25 118.7(3) . . ?
C26 C27 C28 119.9(4) . . ?
C23 C28 C27 122.7(3) . . ?
C30 C29 C34 115.3(3) . . ?
C30 C29 B1 124.8(3) . . ?
C34 C29 B1 119.6(3) . . ?
C30 C29 K1 95.1(2) . . ?
C34 C29 K1 84.0(2) . . ?
B1 C29 K1 85.77(19) . . ?
C31 C30 C29 121.8(4) . . ?
C32 C31 C30 120.7(4) . . ?
C33 C32 C31 119.2(4) . . ?
C32 C33 C34 119.8(4) . . ?
C33 C34 C29 123.1(4) . . ?
C36 C35 C40 123.7(3) . . ?
C36 C35 N4 117.1(3) . . ?
C40 C35 N4 119.1(3) . . ?
C35 C36 C37 117.1(3) . . ?
C35 C36 C41 122.2(3) . . ?
C37 C36 C41 120.5(3) . . ?
C38 C37 C36 120.3(4) . . ?
C37 C38 C39 121.4(3) . . ?
C38 C39 C40 120.7(3) . . ?
C39 C40 C35 116.8(3) . . ?
C39 C40 C44 122.0(3) . . ?
C35 C40 C44 121.2(3) . . ?
C43 C41 C36 114.0(3) . . ?
C43 C41 C42 111.4(3) . . ?
C36 C41 C42 108.8(3) . . ?
C40 C44 C46 113.2(3) . . ?
C40 C44 C45 111.3(3) . . ?
C46 C44 C45 109.6(3) . . ?
C49 C47 C48 111.1(4) . . ?
C49 C47 C3 112.8(4) . . ?
C48 C47 C3 109.5(4) . . ?
C52 C50 C51 110.8(4) . . ?
C52 C50 C7 113.3(3) . . ?
C51 C50 C7 110.4(3) . . ?
C55 C54 O3 107.8(4) . . ?
C54 C55 C56 107.4(4) . . ?
C55 C56 C57 103.0(3) . . ?
O3 C57 C56 106.0(3) . . ?
O2 C59 C60 104.8(3) . . ?
C59 C60 C61 101.9(3) . . ?
C62 C61 C60 104.8(3) . . ?
O2 C62 C61 107.3(3) . . ?
O2 C62 K1 42.68(17) . . ?
C61 C62 K1 137.2(3) . . ?
O1 K1 O3 137.63(9) . . ?
O1 K1 O2 113.85(8) . . ?
O3 K1 O2 92.51(9) . . ?
O1 K1 N2 47.11(7) . . ?
O3 K1 N2 145.60(10) . . ?
O2 K1 N2 117.01(9) . . ?
O1 K1 N1 23.99(7) . . ?
O3 K1 N1 153.35(9) . . ?
O2 K1 N1 112.99(8) . . ?
N2 K1 N1 24.09(7) . . ?
O1 K1 C29 44.18(7) . . ?
O3 K1 C29 104.55(9) . . ?
O2 K1 C29 94.21(9) . . ?
N2 K1 C29 91.20(8) . . ?
N1 K1 C29 67.44(7) . . ?
O1 K1 C62 121.71(9) . . ?
O3 K1 C62 73.89(10) . . ?
O2 K1 C62 21.45(9) . . ?
N2 K1 C62 137.94(10) . . ?
N1 K1 C62 129.14(9) . . ?
C29 K1 C62 88.66(10) . . ?
N2 N1 O1 102.9(2) . . ?
N2 N1 K1 56.22(14) . . ?
O1 N1 K1 49.55(12) . . ?
C8 N2 N1 115.9(2) . . ?
C8 N2 K1 142.9(2) . . ?
N1 N2 K1 99.70(17) . . ?
C8 N3 C11 109.7(3) . . ?
C8 N3 C2 123.6(3) . . ?
C11 N3 C2 126.6(3) . . ?
C8 N4 C10 107.8(3) . . ?
C8 N4 C35 128.6(3) . . ?
C10 N4 C35 121.4(3) . . ?
N1 O1 B1 118.0(2) . . ?
N1 O1 K1 106.47(16) . . ?
B1 O1 K1 126.13(18) . . ?
C62 O2 C59 106.7(3) . . ?
C62 O2 K1 115.9(2) . . ?
C59 O2 K1 134.4(2) . . ?
C57 O3 C54 106.1(3) . . ?
C57 O3 K1 114.7(2) . . ?
C54 O3 K1 137.9(3) . . ?
O1 B1 C23 111.8(3) . . ?
O1 B1 C17 111.0(3) . . ?
C23 B1 C17 111.9(3) . . ?
O1 B1 C29 98.5(3) . . ?
C23 B1 C29 112.2(3) . . ?
C17 B1 C29 110.9(3) . . ?

loop_
_geom_bond_atom_site_label_1
_geom_bond_atom_site_label_2
_geom_bond_distance
_geom_bond_site_symmetry_2
_geom_bond_publ_flag
C2 C7 1.399(5) . ?
C2 C3 1.403(5) . ?
C2 N3 1.435(4) . ?
C3 C4 1.383(5) . ?
C3 C47 1.517(5) . ?
C4 C5 1.385(6) . ?
C5 C6 1.383(6) . ?
C6 C7 1.397(5) . ?
C7 C50 1.518(5) . ?
C8 N2 1.314(4) . ?
C8 N3 1.372(4) . ?
C8 N4 1.383(4) . ?
C10 C11 1.329(5) . ?
C10 N4 1.405(4) . ?
C11 N3 1.399(4) . ?
C17 C18 1.391(5) . ?
C17 C22 1.405(5) . ?
C17 B1 1.630(6) . ?
C18 C19 1.384(6) . ?
C19 C20 1.372(6) . ?
C20 C21 1.374(6) . ?
C21 C22 1.378(5) . ?
C23 C28 1.393(5) . ?
C23 C24 1.401(5) . ?
C23 B1 1.627(5) . ?
C24 C25 1.392(5) . ?
C25 C26 1.386(5) . ?
C26 C27 1.386(5) . ?
C27 C28 1.396(5) . ?
C29 C30 1.398(5) . ?
C29 C34 1.401(5) . ?
C29 B1 1.652(5) . ?
C29 K1 3.451(4) . ?
C30 C31 1.393(5) . ?
C31 C32 1.376(6) . ?
C32 C33 1.373(6) . ?
C33 C34 1.387(5) . ?
C35 C36 1.395(5) . ?
C35 C40 1.396(5) . ?
C35 N4 1.445(4) . ?
C36 C37 1.397(5) . ?
C36 C41 1.518(5) . ?
C37 C38 1.375(5) . ?
C38 C39 1.382(5) . ?
C39 C40 1.391(5) . ?
C40 C44 1.517(5) . ?
C41 C43 1.517(5) . ?
C41 C42 1.520(5) . ?
C44 C46 1.524(5) . ?
C44 C45 1.529(5) . ?
C47 C49 1.507(6) . ?
C47 C48 1.515(7) . ?
C50 C52 1.510(6) . ?
C50 C51 1.518(6) . ?
C54 C55 1.421(7) . ?
C54 O3 1.435(6) . ?
C55 C56 1.498(7) . ?
C56 C57 1.525(5) . ?
C57 O3 1.406(5) . ?
C59 O2 1.443(5) . ?
C59 C60 1.502(6) . ?
C60 C61 1.527(6) . ?
C61 C62 1.513(6) . ?
C62 O2 1.434(5) . ?
C62 K1 3.528(4) . ?
K1 O1 2.605(2) . ?
K1 O3 2.633(3) . ?
K1 O2 2.658(3) . ?
K1 N2 2.768(3) . ?
K1 N1 3.283(3) . ?
N1 N2 1.359(4) . ?
N1 O1 1.392(3) . ?
O1 B1 1.526(5) . ?
